data_2203000
loop_
_publ_author_name
'Zhu, Hai-Liang'
'Ma, Ji-Long'
'Qiu, Xiao-Yang'
'Shao, Si-Chang'
'Yang, Song'
'Sun, Lin'

_publ_section_title
;
 <i>catena</i>-Poly[[silver(I)-\m-1,4-diaminobutane-\k^2^<i>N</i>:<i>N</i>']
 hexafluoroarsenate]
;
_journal_issue 11
_journal_name_full 'Acta Crystallographica Section E'
_journal_page_first m1048
_journal_page_last m1049
_journal_paper_doi 10.1107/S1600536803023298
_journal_volume 59
_journal_year 2003
_chemical_formula_iupac '[Ag (C4 H12 N2)] (As F6)'
_chemical_formula_moiety 'C4 H12 Ag N2 1+, As F6 1-'
_chemical_formula_sum 'C4 H12 Ag As F6 N2'
_chemical_formula_weight 384.95
_chemical_name_systematic
;
catena-Poly[[silver(I)-\m-1,4-diaminobutane-\k^2^N:N'] hexafluoroarsenate]
;
_space_group_IT_number 14
_symmetry_cell_setting monoclinic
_symmetry_space_group_name_Hall '-P 2yn'
_symmetry_space_group_name_H-M 'P 1 21/n 1'
_atom_sites_solution_hydrogens geom
_atom_sites_solution_primary direct
_atom_sites_solution_secondary difmap
_audit_creation_method SHELXL-97
_cell_angle_alpha 90.00
_cell_angle_beta 105.74(3)
_cell_angle_gamma 90.00
_cell_formula_units_Z 4
_cell_length_a 7.806(2)
_cell_length_b 10.371(2)
_cell_length_c 13.234(3)
_cell_measurement_reflns_used 4450
_cell_measurement_temperature 293(2)
_cell_measurement_theta_max 25.41
_cell_measurement_theta_min 2.82
_cell_volume 1031.2(4)
_computing_cell_refinement SMART
_computing_data_collection 'SMART (Siemens, 1996)'
_computing_data_reduction 'SAINT (Siemens, 1996)'
_computing_molecular_graphics 'SHELXTL (Sheldrick, 1997)'
_computing_publication_material SHELXTL
_computing_structure_refinement 'SHELXL97 (Sheldrick, 1997)'
_computing_structure_solution 'SHELXS97 (Sheldrick, 1997)'
_diffrn_ambient_temperature 293(2)
_diffrn_measured_fraction_theta_full 0.942
_diffrn_measured_fraction_theta_max 0.942
_diffrn_measurement_device_type 'Siemens SMART CCD area-detector'
_diffrn_measurement_method '\f and \w'
_diffrn_radiation_monochromator graphite
_diffrn_radiation_source 'fine-focus sealed tube'
_diffrn_radiation_type MoK\a
_diffrn_radiation_wavelength 0.71073
_diffrn_reflns_av_R_equivalents 0.0295
_diffrn_reflns_av_sigmaI/netI 0.0318
_diffrn_reflns_limit_h_max 9
_diffrn_reflns_limit_h_min -9
_diffrn_reflns_limit_k_max 8
_diffrn_reflns_limit_k_min -12
_diffrn_reflns_limit_l_max 16
_diffrn_reflns_limit_l_min -14
_diffrn_reflns_number 4479
_diffrn_reflns_theta_full 26.00
_diffrn_reflns_theta_max 26.00
_diffrn_reflns_theta_min 2.53
_diffrn_standards_decay_% 0
_diffrn_standards_interval_count 0
_diffrn_standards_interval_time 0
_diffrn_standards_number 0
_exptl_absorpt_coefficient_mu 5.191
_exptl_absorpt_correction_T_max 0.366
_exptl_absorpt_correction_T_min 0.155
_exptl_absorpt_correction_type multi-scan
_exptl_absorpt_process_details '(SADABS; Sheldrick, 1996)'
_exptl_crystal_colour colorless
_exptl_crystal_density_diffrn 2.480
_exptl_crystal_density_method 'not measured'
_exptl_crystal_description block
_exptl_crystal_F_000 736
_exptl_crystal_size_max 0.38
_exptl_crystal_size_mid 0.32
_exptl_crystal_size_min 0.20
_refine_diff_density_max 1.224
_refine_diff_density_min -0.900
_refine_ls_extinction_method none
_refine_ls_goodness_of_fit_ref 1.081
_refine_ls_hydrogen_treatment mixed
_refine_ls_matrix_type full
_refine_ls_number_parameters 135
_refine_ls_number_reflns 2025
_refine_ls_number_restraints 0
_refine_ls_restrained_S_all 1.081
_refine_ls_R_factor_all 0.0466
_refine_ls_R_factor_gt 0.0418
_refine_ls_shift/su_max 0.001
_refine_ls_shift/su_mean 0.000
_refine_ls_structure_factor_coef Fsqd
_refine_ls_weighting_details 'w = 1/[\s^2^(Fo^2^)+(0.0714P)^2^+0.904P] where P = (Fo^2^+2Fc^2^)/3'
_refine_ls_weighting_scheme calc
_refine_ls_wR_factor_gt 0.1136
_refine_ls_wR_factor_ref 0.1166
_reflns_number_gt 1757
_reflns_number_total 2025
_reflns_threshold_expression I>2\s(I)
_cod_data_source_file ww6121.cif
_cod_data_source_block I
_cod_depositor_comments
;
The following automatic conversions were performed:

'_refine_ls_weighting_scheme' value 'calc w =
1/[\s^2^(Fo^2^)+(0.0714P)^2^+0.904P] where P = (Fo^2^+2Fc^2^)/3' was
changed to 'calc'. New tag '_refine_ls_weighting_details' was
created. The value of the new tag was set to 'w =
1/[\s^2^(Fo^2^)+(0.0714P)^2^+0.904P] where P = (Fo^2^+2Fc^2^)/3'.

Automatic conversion script
Id: cif_fix_values 3143 2015-03-26 13:38:13Z robertas 
;
_cod_original_sg_symbol_H-M 'P 21/n'
_cod_database_code 2203000
_cod_database_fobs_code 2203000

loop_
_symmetry_equiv_pos_as_xyz
'x, y, z'
'-x+1/2, y+1/2, -z+1/2'
'-x, -y, -z'
'x-1/2, -y-1/2, z-1/2'

loop_
_atom_site_label
_atom_site_fract_x
_atom_site_fract_y
_atom_site_fract_z
_atom_site_U_iso_or_equiv
_atom_site_adp_type
_atom_site_calc_flag
_atom_site_refinement_flags
_atom_site_occupancy
_atom_site_disorder_assembly
_atom_site_disorder_group
_atom_site_type_symbol
Ag1 0.02673(6) 0.81308(4) 0.63370(3) 0.03993(19) Uani d . 1 . . Ag
As1 0.24632(7) 0.84928(6) 0.37684(4) 0.0340(2) Uani d . 1 . . As
F1 0.1244(9) 0.7787(9) 0.2684(5) 0.150(4) Uani d . 1 . . F
F2 0.3581(11) 0.9251(11) 0.4843(5) 0.204(6) Uani d . 1 . . F
F3 0.2474(8) 0.7193(6) 0.4514(6) 0.140(3) Uani d . 1 . . F
F4 0.4356(7) 0.8061(6) 0.3488(5) 0.115(3) Uani d . 1 . . F
F5 0.2458(8) 0.9844(5) 0.3057(5) 0.104(2) Uani d . 1 . . F
F6 0.0522(6) 0.8927(5) 0.4040(5) 0.0861(16) Uani d . 1 . . F
N1 -0.2426(6) 0.7491(5) 0.5761(4) 0.0413(11) Uani d . 1 . . N
H1C -0.2878 0.7435 0.6317 0.050 Uiso calc R 1 . . H
H1D -0.3030 0.8121 0.5346 0.050 Uiso calc R 1 . . H
H2C -0.133(10) 0.685(7) 0.230(6) 0.06(2) Uiso d . 1 . . H
N2 -0.2065(7) 0.6210(6) 0.1961(5) 0.0469(13) Uani d . 1 . . N
H2D -0.170(9) 0.604(7) 0.146(6) 0.045(19) Uiso d . 1 . . H
C1 -0.2850(8) 0.6274(6) 0.5174(5) 0.0395(13) Uani d . 1 . . C
H1A -0.4116 0.6172 0.4916 0.080 Uiso d R 1 . . H
H1B -0.2389 0.5564 0.5632 0.080 Uiso d R 1 . . H
C2 -0.2020(7) 0.6269(6) 0.4253(5) 0.0379(12) Uani d . 1 . . C
H2A -0.0750 0.6211 0.4518 0.080 Uiso d R 1 . . H
H2B -0.2297 0.7067 0.3876 0.080 Uiso d R 1 . . H
C3 -0.2694(8) 0.5163(6) 0.3505(5) 0.0412(13) Uani d . 1 . . C
H3A -0.3952 0.5261 0.3203 0.080 Uiso d R 1 . . H
H3B -0.2505 0.4373 0.3898 0.080 Uiso d R 1 . . H
C4 -0.1794(8) 0.5072(7) 0.2640(5) 0.0475(15) Uani d . 1 . . C
H4A -0.0541 0.4950 0.2943 0.080 Uiso d R 1 . . H
H4B -0.2239 0.4327 0.2219 0.080 Uiso d R 1 . . H

loop_
_atom_site_aniso_label
_atom_site_aniso_U_11
_atom_site_aniso_U_22
_atom_site_aniso_U_33
_atom_site_aniso_U_12
_atom_site_aniso_U_13
_atom_site_aniso_U_23
Ag1 0.0423(3) 0.0427(3) 0.0325(3) 0.00143(17) 0.0064(2) -0.00528(17)
As1 0.0327(3) 0.0383(4) 0.0307(3) -0.0002(2) 0.0083(2) 0.0040(2)
F1 0.144(6) 0.232(9) 0.093(5) -0.111(6) 0.062(4) -0.103(6)
F2 0.201(8) 0.360(14) 0.066(4) -0.208(9) 0.060(5) -0.083(6)
F3 0.123(5) 0.121(5) 0.223(8) 0.069(4) 0.125(6) 0.125(6)
F4 0.071(3) 0.141(6) 0.160(6) 0.063(3) 0.079(4) 0.098(5)
F5 0.118(4) 0.073(3) 0.154(6) 0.027(3) 0.092(4) 0.057(3)
F6 0.074(3) 0.087(3) 0.120(4) 0.035(3) 0.064(3) 0.041(3)
N1 0.041(3) 0.046(3) 0.037(3) 0.003(2) 0.010(2) -0.005(2)
N2 0.041(3) 0.066(4) 0.034(3) -0.002(3) 0.010(2) -0.003(3)
C1 0.037(3) 0.041(3) 0.037(3) -0.001(2) 0.006(2) 0.000(3)
C2 0.031(3) 0.041(3) 0.042(3) -0.003(2) 0.010(2) -0.002(3)
C3 0.046(3) 0.040(3) 0.033(3) -0.002(2) 0.003(2) 0.003(2)
C4 0.049(3) 0.051(4) 0.040(3) 0.008(3) 0.007(3) -0.007(3)

loop_
_atom_type_symbol
_atom_type_description
_atom_type_scat_dispersion_real
_atom_type_scat_dispersion_imag
_atom_type_scat_source
C C 0.0033 0.0016 'International Tables Vol C Tables 4.2.6.8 and 6.1.1.4'
H H 0.0000 0.0000 'International Tables Vol C Tables 4.2.6.8 and 6.1.1.4'
N N 0.0061 0.0033 'International Tables Vol C Tables 4.2.6.8 and 6.1.1.4'
F F 0.0171 0.0103 'International Tables Vol C Tables 4.2.6.8 and 6.1.1.4'
As As 0.0499 2.0058 'International Tables Vol C Tables 4.2.6.8 and 6.1.1.4'
Ag Ag -0.8971 1.1015 'International Tables Vol C Tables 4.2.6.8 and 6.1.1.4'

loop_
_geom_angle_atom_site_label_1
_geom_angle_atom_site_label_2
_geom_angle_atom_site_label_3
_geom_angle_site_symmetry_1
_geom_angle_site_symmetry_3
_geom_angle
N2 Ag1 N1 4_676 . 178.0(2)
F2 As1 F1 . . 176.8(5)
F2 As1 F3 . . 87.7(5)
F1 As1 F3 . . 93.7(5)
F2 As1 F4 . . 91.5(4)
F1 As1 F4 . . 91.4(4)
F3 As1 F4 . . 93.0(2)
F2 As1 F5 . . 90.3(5)
F1 As1 F5 . . 88.3(4)
F3 As1 F5 . . 177.7(4)
F4 As1 F5 . . 88.1(2)
F2 As1 F6 . . 89.1(4)
F1 As1 F6 . . 88.0(3)
F3 As1 F6 . . 87.2(2)
F4 As1 F6 . . 179.3(3)
F5 As1 F6 . . 91.7(2)
C1 N1 Ag1 . . 120.8(4)
C1 N1 H1C . . 107.1
Ag1 N1 H1C . . 107.1
C1 N1 H1D . . 107.1
Ag1 N1 H1D . . 107.1
H1C N1 H1D . . 106.8
C4 N2 Ag1 . 4_575 117.3(4)
C4 N2 H2C . . 109(5)
Ag1 N2 H2C 4_575 . 112(5)
C4 N2 H2D . . 108(5)
Ag1 N2 H2D 4_575 . 106(5)
H2C N2 H2D . . 104(7)
N1 C1 C2 . . 109.9(5)
N1 C1 H1A . . 110.2
C2 C1 H1A . . 109.6
N1 C1 H1B . . 109.4
C2 C1 H1B . . 109.6
H1A C1 H1B . . 108.2
C3 C2 C1 . . 112.2(5)
C3 C2 H2A . . 109.4
C1 C2 H2A . . 109.2
C3 C2 H2B . . 108.9
C1 C2 H2B . . 109.1
H2A C2 H2B . . 108.0
C4 C3 C2 . . 113.3(5)
C4 C3 H3A . . 109.1
C2 C3 H3A . . 109.1
C4 C3 H3B . . 108.9
C2 C3 H3B . . 108.5
H3A C3 H3B . . 107.8
N2 C4 C3 . . 113.5(5)
N2 C4 H4A . . 108.9
C3 C4 H4A . . 108.9
N2 C4 H4B . . 108.9
C3 C4 H4B . . 108.8
H4A C4 H4B . . 107.7

loop_
_geom_bond_atom_site_label_1
_geom_bond_atom_site_label_2
_geom_bond_site_symmetry_2
_geom_bond_distance
_geom_bond_publ_flag
Ag1 N2 4_676 2.134(6) ?
Ag1 N1 . 2.138(5) ?
As1 F2 . 1.652(6) ?
As1 F1 . 1.662(5) ?
As1 F3 . 1.669(5) ?
As1 F4 . 1.679(4) ?
As1 F5 . 1.687(5) ?
As1 F6 . 1.710(4) ?
N1 C1 . 1.472(8) ?
N1 H1C . 0.9000 ?
N1 H1D . 0.9000 ?
N2 C4 . 1.463(9) ?
N2 Ag1 4_575 2.134(6) ?
N2 H2C . 0.91(8) ?
N2 H2D . 0.81(7) ?
C1 C2 . 1.527(8) ?
C1 H1A . 0.9600 ?
C1 H1B . 0.9600 ?
C2 C3 . 1.513(8) ?
C2 H2A . 0.9600 ?
C2 H2B . 0.9600 ?
C3 C4 . 1.500(9) ?
C3 H3A . 0.9600 ?
C3 H3B . 0.9600 ?
C4 H4A . 0.9600 ?
C4 H4B . 0.9600 ?

loop_
_geom_hbond_atom_site_label_D
_geom_hbond_atom_site_label_H
_geom_hbond_atom_site_label_A
_geom_hbond_site_symmetry_A
_geom_hbond_distance_DH
_geom_hbond_distance_HA
_geom_hbond_distance_DA
_geom_hbond_angle_DHA
N2 H2C F1 . 0.91(8) 2.17(8) 2.987(8) 150(7)
N1 H1C F1 4_576 0.90 2.11 3.012(7) 175
N2 H2D F2 4_575 0.81(7) 2.23(7) 3.018(8) 165(6)

loop_
_geom_torsion_atom_site_label_1
_geom_torsion_atom_site_label_2
_geom_torsion_atom_site_label_3
_geom_torsion_atom_site_label_4
_geom_torsion_site_symmetry_1
_geom_torsion
N2 Ag1 N1 C1 4_676 -140(6)
Ag1 N1 C1 C2 . -53.7(6)
N1 C1 C2 C3 . -169.2(5)
C1 C2 C3 C4 . -175.4(5)
Ag1 N2 C4 C3 4_575 -50.6(7)
C2 C3 C4 N2 . -61.6(7)
